data_2237943
loop_
_publ_author_name
'Sarojini, B. K.'
'Manjula, P. S.'
'Hegde, Gurumurthy'
'Kour, Dalbir'
'Gupta, Vivek K.'
'Kant, Rajni'

_publ_section_title
;
 3-Methyl-4-{(<i>E</i>)-[4-(methylsulfanyl)benzylidene]amino}-1<i>H</i>-1,2,4-triazole-5(4<i>H</i>)-thione
;
_journal_coeditor_code LH5604
_journal_issue 5
_journal_name_full 'Acta Crystallographica Section E'
_journal_page_first o718
_journal_page_last o719
_journal_paper_doi 10.1107/S1600536813009690
_journal_volume 69
_journal_year 2013
_chemical_formula_iupac 'C11 H12 N4 S2'
_chemical_formula_moiety 'C11 H12 N4 S2'
_chemical_formula_sum 'C11 H12 N4 S2'
_chemical_formula_weight 264.37
_chemical_name_systematic
3-Methyl-4-{(<i>E</i>)-[4-(methylsulfanyl)benzylidene]amino}-1<i>H</i>-1,2,4-triazole-5(4<i>H</i>)-thione
_space_group_IT_number 2
_symmetry_cell_setting triclinic
_symmetry_space_group_name_Hall '-P 1'
_symmetry_space_group_name_H-M 'P -1'
_atom_sites_solution_hydrogens geom
_atom_sites_solution_primary direct
_atom_sites_solution_secondary difmap
_audit_creation_method SHELXL-97
_cell_angle_alpha 76.608(2)
_cell_angle_beta 70.602(2)
_cell_angle_gamma 68.570(2)
_cell_formula_units_Z 2
_cell_length_a 7.7873(2)
_cell_length_b 9.5982(2)
_cell_length_c 9.6041(2)
_cell_measurement_reflns_used 15170
_cell_measurement_temperature 293(2)
_cell_measurement_theta_max 29.1378
_cell_measurement_theta_min 3.4180
_cell_volume 625.30(3)
_computing_cell_refinement 'CrysAlis PRO (Oxford Diffraction, 2010)'
_computing_data_collection 'CrysAlis PRO (Oxford Diffraction, 2010)'
_computing_data_reduction 'CrysAlis PRO (Oxford Diffraction, 2010)'
_computing_molecular_graphics 'ORTEP-3 for Windows (Farrugia, 2012) and PLATON (Spek, 2009)'
_computing_publication_material 'PLATON (Spek, 2009)'
_computing_structure_refinement 'SHELXL97 (Sheldrick, 2008)'
_computing_structure_solution 'SHELXS97 (Sheldrick, 2008)'
_diffrn_ambient_temperature 293(2)
_diffrn_detector_area_resol_mean 16.1049
_diffrn_measured_fraction_theta_full 0.997
_diffrn_measured_fraction_theta_max 0.997
_diffrn_measurement_device_type 'Oxford Diffraction Xcalibur Sapphire3'
_diffrn_measurement_method '\w scan'
_diffrn_radiation_monochromator graphite
_diffrn_radiation_source 'fine-focus sealed tube'
_diffrn_radiation_type MoK\a
_diffrn_radiation_wavelength 0.71073
_diffrn_reflns_av_R_equivalents 0.0407
_diffrn_reflns_av_sigmaI/netI 0.0159
_diffrn_reflns_limit_h_max 9
_diffrn_reflns_limit_h_min -9
_diffrn_reflns_limit_k_max 11
_diffrn_reflns_limit_k_min -11
_diffrn_reflns_limit_l_max 11
_diffrn_reflns_limit_l_min -11
_diffrn_reflns_number 30316
_diffrn_reflns_theta_full 26.00
_diffrn_reflns_theta_max 26.00
_diffrn_reflns_theta_min 3.42
_diffrn_standards_decay_% 0
_diffrn_standards_interval_count 0
_diffrn_standards_interval_time 0
_diffrn_standards_number 0
_exptl_absorpt_coefficient_mu 0.408
_exptl_absorpt_correction_T_max 1.00000
_exptl_absorpt_correction_T_min 0.86547
_exptl_absorpt_correction_type multi-scan
_exptl_absorpt_process_details '(Crysalis PRO; Oxford Diffraction, 2010)'
_exptl_crystal_colour white
_exptl_crystal_density_diffrn 1.404
_exptl_crystal_density_method 'not measured'
_exptl_crystal_description block
_exptl_crystal_F_000 276
_exptl_crystal_size_max 0.3
_exptl_crystal_size_mid 0.2
_exptl_crystal_size_min 0.1
_refine_diff_density_max 0.255
_refine_diff_density_min -0.170
_refine_ls_extinction_method none
_refine_ls_goodness_of_fit_ref 1.026
_refine_ls_hydrogen_treatment constr
_refine_ls_matrix_type full
_refine_ls_number_parameters 156
_refine_ls_number_reflns 2449
_refine_ls_number_restraints 0
_refine_ls_restrained_S_all 1.026
_refine_ls_R_factor_all 0.0378
_refine_ls_R_factor_gt 0.0320
_refine_ls_shift/su_max 0.001
_refine_ls_shift/su_mean 0.000
_refine_ls_structure_factor_coef Fsqd
_refine_ls_weighting_details 'calc w=1/[\s^2^(Fo^2^)+(0.0446P)^2^+0.2502P] where P=(Fo^2^+2Fc^2^)/3'
_refine_ls_weighting_scheme calc
_refine_ls_wR_factor_gt 0.0836
_refine_ls_wR_factor_ref 0.0881
_reflns_number_gt 2121
_reflns_number_total 2449
_reflns_threshold_expression I>2\s(I)
_cod_data_source_file lh5604.cif
_cod_data_source_block I
_cod_original_cell_volume 625.30(2)
_cod_database_code 2237943
_cod_database_fobs_code 2237943

loop_
_symmetry_equiv_pos_as_xyz
'x, y, z'
'-x, -y, -z'

loop_
_atom_site_type_symbol
_atom_site_label
_atom_site_fract_x
_atom_site_fract_y
_atom_site_fract_z
_atom_site_U_iso_or_equiv
_atom_site_adp_type
_atom_site_calc_flag
_atom_site_refinement_flags
_atom_site_occupancy
_atom_site_symmetry_multiplicity
S S1 0.15017(7) 0.32917(5) 0.84285(5) 0.04691(16) Uani d . 1 1
S S2 0.40556(6) -0.40134(5) 0.33254(5) 0.03932(14) Uani d . 1 1
N N1 -0.3639(2) 0.35160(17) 1.09693(16) 0.0409(4) Uani d . 1 1
N N2 -0.2053(2) 0.39804(16) 1.03276(16) 0.0389(3) Uani d . 1 1
H H2 -0.1954 0.4764 1.0542 0.047 Uiso calc R 1 1
N N4 -0.14673(19) 0.20528(14) 0.93293(14) 0.0308(3) Uani d . 1 1
N N7 -0.0745(2) 0.07943(15) 0.85714(15) 0.0356(3) Uani d . 1 1
C C3 -0.0676(2) 0.31151(18) 0.93426(18) 0.0322(3) Uani d . 1 1
C C5 -0.3237(2) 0.23338(19) 1.03460(18) 0.0351(4) Uani d . 1 1
C C6 -0.4492(3) 0.1392(2) 1.0656(2) 0.0530(5) Uani d . 1 1
H H6A -0.5573 0.1702 1.1492 0.079 Uiso calc R 1 1
H H6B -0.3784 0.0353 1.0876 0.079 Uiso calc R 1 1
H H6C -0.4932 0.1511 0.9800 0.079 Uiso calc R 1 1
C C8 0.0461(2) 0.08739(18) 0.73055(19) 0.0359(4) Uani d . 1 1
H H8 0.0818 0.1743 0.6941 0.043 Uiso calc R 1 1
C C9 0.1295(2) -0.03748(18) 0.64155(18) 0.0332(3) Uani d . 1 1
C C10 0.2741(3) -0.0280(2) 0.5103(2) 0.0411(4) Uani d . 1 1
H H10 0.3162 0.0561 0.4831 0.049 Uiso calc R 1 1
C C11 0.3554(3) -0.1409(2) 0.4205(2) 0.0413(4) Uani d . 1 1
H H11 0.4527 -0.1331 0.3339 0.050 Uiso calc R 1 1
C C12 0.2930(2) -0.26694(18) 0.45838(18) 0.0324(3) Uani d . 1 1
C C13 0.1500(2) -0.27788(19) 0.58982(18) 0.0367(4) Uani d . 1 1
H H13 0.1084 -0.3622 0.6172 0.044 Uiso calc R 1 1
C C14 0.0695(2) -0.16417(19) 0.67990(18) 0.0364(4) Uani d . 1 1
H H14 -0.0262 -0.1727 0.7674 0.044 Uiso calc R 1 1
C C15 0.2776(3) -0.5350(2) 0.4030(2) 0.0513(5) Uani d . 1 1
H H15A 0.2824 -0.5749 0.5035 0.077 Uiso calc R 1 1
H H15B 0.3350 -0.6157 0.3423 0.077 Uiso calc R 1 1
H H15C 0.1464 -0.4864 0.4011 0.077 Uiso calc R 1 1

loop_
_atom_site_aniso_label
_atom_site_aniso_U_11
_atom_site_aniso_U_22
_atom_site_aniso_U_33
_atom_site_aniso_U_12
_atom_site_aniso_U_13
_atom_site_aniso_U_23
S1 0.0418(3) 0.0503(3) 0.0534(3) -0.0245(2) 0.0056(2) -0.0266(2)
S2 0.0395(2) 0.0369(2) 0.0370(2) -0.00991(18) 0.00102(18) -0.01659(18)
N1 0.0374(8) 0.0447(8) 0.0427(8) -0.0163(7) -0.0004(6) -0.0192(7)
N2 0.0401(8) 0.0359(7) 0.0437(8) -0.0157(6) -0.0011(6) -0.0196(6)
N4 0.0360(7) 0.0278(6) 0.0321(7) -0.0115(5) -0.0071(6) -0.0110(5)
N7 0.0419(8) 0.0298(7) 0.0387(8) -0.0102(6) -0.0094(6) -0.0152(6)
C3 0.0369(8) 0.0293(8) 0.0321(8) -0.0110(7) -0.0065(7) -0.0102(6)
C5 0.0363(8) 0.0378(9) 0.0333(8) -0.0134(7) -0.0062(7) -0.0106(7)
C6 0.0496(11) 0.0582(12) 0.0599(12) -0.0311(10) -0.0024(9) -0.0191(10)
C8 0.0431(9) 0.0310(8) 0.0377(9) -0.0113(7) -0.0117(7) -0.0114(7)
C9 0.0353(8) 0.0314(8) 0.0344(8) -0.0057(7) -0.0112(7) -0.0121(7)
C10 0.0419(9) 0.0377(9) 0.0456(10) -0.0163(8) -0.0056(8) -0.0123(8)
C11 0.0386(9) 0.0414(9) 0.0398(9) -0.0139(8) 0.0018(7) -0.0135(7)
C12 0.0310(8) 0.0312(8) 0.0331(8) -0.0038(6) -0.0087(7) -0.0103(6)
C13 0.0414(9) 0.0304(8) 0.0369(9) -0.0112(7) -0.0049(7) -0.0104(7)
C14 0.0389(9) 0.0356(9) 0.0316(8) -0.0098(7) -0.0034(7) -0.0107(7)
C15 0.0498(11) 0.0516(11) 0.0546(12) -0.0224(9) 0.0052(9) -0.0285(9)

loop_
_atom_type_symbol
_atom_type_description
_atom_type_scat_dispersion_real
_atom_type_scat_dispersion_imag
_atom_type_scat_source
C C 0.0033 0.0016 'International Tables Vol C Tables 4.2.6.8 and 6.1.1.4'
H H 0.0000 0.0000 'International Tables Vol C Tables 4.2.6.8 and 6.1.1.4'
N N 0.0061 0.0033 'International Tables Vol C Tables 4.2.6.8 and 6.1.1.4'
S S 0.1246 0.1234 'International Tables Vol C Tables 4.2.6.8 and 6.1.1.4'

loop_
_geom_angle_atom_site_label_1
_geom_angle_atom_site_label_2
_geom_angle_atom_site_label_3
_geom_angle
C12 S2 C15 104.35(8)
C5 N1 N2 103.74(13)
C3 N2 N1 114.29(13)
C3 N2 H2 122.9
N1 N2 H2 122.9
C5 N4 C3 108.19(13)
C5 N4 N7 119.83(13)
C3 N4 N7 131.85(13)
C8 N7 N4 116.65(13)
N2 C3 N4 102.66(14)
N2 C3 S1 126.93(12)
N4 C3 S1 130.36(12)
N1 C5 N4 111.08(14)
N1 C5 C6 125.65(16)
N4 C5 C6 123.27(15)
C5 C6 H6A 109.5
C5 C6 H6B 109.5
H6A C6 H6B 109.5
C5 C6 H6C 109.5
H6A C6 H6C 109.5
H6B C6 H6C 109.5
N7 C8 C9 121.10(15)
N7 C8 H8 119.4
C9 C8 H8 119.5
C14 C9 C10 118.42(15)
C14 C9 C8 123.14(15)
C10 C9 C8 118.44(15)
C11 C10 C9 121.01(16)
C11 C10 H10 119.5
C9 C10 H10 119.5
C10 C11 C12 120.40(16)
C10 C11 H11 119.8
C12 C11 H11 119.8
C13 C12 C11 118.93(15)
C13 C12 S2 125.20(13)
C11 C12 S2 115.88(13)
C14 C13 C12 120.34(16)
C14 C13 H13 119.8
C12 C13 H13 119.8
C13 C14 C9 120.90(16)
C13 C14 H14 119.6
C9 C14 H14 119.6
S2 C15 H15A 109.5
S2 C15 H15B 109.5
H15A C15 H15B 109.5
S2 C15 H15C 109.5
H15A C15 H15C 109.5
H15B C15 H15C 109.5

loop_
_geom_bond_atom_site_label_1
_geom_bond_atom_site_label_2
_geom_bond_distance
S1 C3 1.6818(17)
S2 C12 1.7565(16)
S2 C15 1.7837(19)
N1 C5 1.294(2)
N1 N2 1.3688(19)
N2 C3 1.332(2)
N2 H2 0.8600
N4 C5 1.372(2)
N4 C3 1.3744(19)
N4 N7 1.3944(18)
N7 C8 1.272(2)
C5 C6 1.479(2)
C6 H6A 0.9600
C6 H6B 0.9600
C6 H6C 0.9600
C8 C9 1.458(2)
C8 H8 0.9300
C9 C14 1.388(2)
C9 C10 1.395(2)
C10 C11 1.374(2)
C10 H10 0.9300
C11 C12 1.393(2)
C11 H11 0.9300
C12 C13 1.391(2)
C13 C14 1.382(2)
C13 H13 0.9300
C14 H14 0.9300
C15 H15A 0.9600
C15 H15B 0.9600
C15 H15C 0.9600

loop_
_geom_hbond_atom_site_label_D
_geom_hbond_atom_site_label_H
_geom_hbond_atom_site_label_A
_geom_hbond_site_symmetry_A
_geom_hbond_distance_DH
_geom_hbond_distance_HA
_geom_hbond_distance_DA
_geom_hbond_angle_DHA
_geom_hbond_publ_flag
C8 H8 S1 1_555 0.93 2.57 3.212(2) 126 y
N2 H2 S1 2_567 0.86 2.479 3.328(2) 169 y

loop_
_geom_torsion_atom_site_label_1
_geom_torsion_atom_site_label_2
_geom_torsion_atom_site_label_3
_geom_torsion_atom_site_label_4
_geom_torsion
C5 N1 N2 C3 -0.8(2)
C5 N4 N7 C8 153.95(16)
C3 N4 N7 C8 -30.8(2)
N1 N2 C3 N4 1.71(19)
N1 N2 C3 S1 -176.03(13)
C5 N4 C3 N2 -1.95(17)
N7 N4 C3 N2 -177.60(15)
C5 N4 C3 S1 175.68(14)
N7 N4 C3 S1 0.0(3)
N2 N1 C5 N4 -0.59(19)
N2 N1 C5 C6 179.81(18)
C3 N4 C5 N1 1.67(19)
N7 N4 C5 N1 177.93(14)
C3 N4 C5 C6 -178.72(16)
N7 N4 C5 C6 -2.5(2)
N4 N7 C8 C9 -179.55(14)
N7 C8 C9 C14 7.1(3)
N7 C8 C9 C10 -174.05(16)
C14 C9 C10 C11 0.1(3)
C8 C9 C10 C11 -178.77(17)
C9 C10 C11 C12 0.7(3)
C10 C11 C12 C13 -1.3(3)
C10 C11 C12 S2 178.86(14)
C15 S2 C12 C13 5.91(18)
C15 S2 C12 C11 -174.23(14)
C11 C12 C13 C14 1.0(3)
S2 C12 C13 C14 -179.17(13)
C12 C13 C14 C9 -0.1(3)
C10 C9 C14 C13 -0.4(3)
C8 C9 C14 C13 178.42(16)
